data_7109702
loop_
_publ_author_name
'Shouzhi Pu'
'Chunhong Zheng'
'Qi Sun'
'Gang Liu'
'Congbin Fan'

_publ_section_title
;
 Enhancement of cyclization quantum yields of perfluorodiarylethenes via
 weak intramolecular interactions
;
_journal_name_full Chem.Commun.
_journal_page_first 8036
_journal_paper_doi 10.1039/c3cc44348e
_journal_volume 49
_journal_year 2013
_chemical_formula_sum 'C24 H19 F6 N S'
_chemical_formula_weight 467.46
_chemical_name_systematic
;
?
;
_space_group_IT_number 2
_symmetry_cell_setting triclinic
_symmetry_space_group_name_Hall '-P 1'
_symmetry_space_group_name_H-M 'P -1'
_atom_sites_solution_hydrogens geom
_atom_sites_solution_primary direct
_atom_sites_solution_secondary difmap
_audit_creation_method SHELXL-97
_cell_angle_alpha 92.035(16)
_cell_angle_beta 105.450(16)
_cell_angle_gamma 111.628(16)
_cell_formula_units_Z 2
_cell_length_a 9.2019(14)
_cell_length_b 11.350(2)
_cell_length_c 12.040(2)
_cell_measurement_reflns_used 1400
_cell_measurement_temperature 293(2)
_cell_measurement_theta_max 28.5514
_cell_measurement_theta_min 2.8223
_cell_volume 1114.1(4)
_computing_structure_refinement 'SHELXL-97 (Sheldrick, 1997)'
_computing_structure_solution 'SHELXS-97 (Sheldrick, 1990)'
_diffrn_ambient_temperature 293(2)
_diffrn_measured_fraction_theta_full 0.998
_diffrn_measured_fraction_theta_max 0.998
_diffrn_radiation_monochromator graphite
_diffrn_radiation_source 'fine-focus sealed tube'
_diffrn_radiation_type MoK\a
_diffrn_radiation_wavelength 0.71073
_diffrn_reflns_av_R_equivalents 0.0190
_diffrn_reflns_av_sigmaI/netI 0.0306
_diffrn_reflns_limit_h_max 10
_diffrn_reflns_limit_h_min -10
_diffrn_reflns_limit_k_max 13
_diffrn_reflns_limit_k_min -12
_diffrn_reflns_limit_l_max 14
_diffrn_reflns_limit_l_min -11
_diffrn_reflns_number 7167
_diffrn_reflns_theta_full 25.02
_diffrn_reflns_theta_max 25.02
_diffrn_reflns_theta_min 2.83
_exptl_absorpt_coefficient_mu 0.206
_exptl_absorpt_correction_T_max 0.9979
_exptl_absorpt_correction_T_min 0.9959
_exptl_absorpt_correction_type multi-scan
_exptl_absorpt_process_details sadabs
_exptl_crystal_density_diffrn 1.394
_exptl_crystal_density_method 'not measured'
_exptl_crystal_F_000 480
_exptl_crystal_size_max 0.02
_exptl_crystal_size_mid 0.02
_exptl_crystal_size_min 0.01
_refine_diff_density_max 0.455
_refine_diff_density_min -0.251
_refine_diff_density_rms 0.052
_refine_ls_extinction_method none
_refine_ls_goodness_of_fit_ref 1.193
_refine_ls_hydrogen_treatment constr
_refine_ls_matrix_type full
_refine_ls_number_parameters 313
_refine_ls_number_reflns 3925
_refine_ls_number_restraints 1140
_refine_ls_restrained_S_all 1.390
_refine_ls_R_factor_all 0.0789
_refine_ls_R_factor_gt 0.0581
_refine_ls_shift/su_max 0.009
_refine_ls_shift/su_mean 0.000
_refine_ls_structure_factor_coef Fsqd
_refine_ls_weighting_details 'calc w=1/[\s^2^(Fo^2^)+(0.0707P)^2^+0.3598P] where P=(Fo^2^+2Fc^2^)/3'
_refine_ls_weighting_scheme calc
_refine_ls_wR_factor_gt 0.1543
_refine_ls_wR_factor_ref 0.1710
_reflns_number_gt 2889
_reflns_number_total 3925
_reflns_threshold_expression >2sigma(I)
_cod_data_source_file c3cc44348e.txt
_cod_data_source_block liu20120513c
_cod_original_cell_volume 1114.0(4)
_cod_original_sg_symbol_H-M P-1
_cod_database_code 7109702

loop_
_symmetry_equiv_pos_as_xyz
'x, y, z'
'-x, -y, -z'

loop_
_atom_site_label
_atom_site_type_symbol
_atom_site_fract_x
_atom_site_fract_y
_atom_site_fract_z
_atom_site_U_iso_or_equiv
_atom_site_adp_type
_atom_site_occupancy
_atom_site_symmetry_multiplicity
_atom_site_calc_flag
_atom_site_refinement_flags
_atom_site_disorder_assembly
_atom_site_disorder_group
S1 S 0.50812(13) 0.93470(10) 0.21231(11) 0.0791(4) Uani 1 1 d U . .
N1 N 0.7772(3) 0.5701(2) 0.3279(2) 0.0457(6) Uani 1 1 d U B .
F1 F 1.0378(3) 0.6169(3) 0.1734(2) 0.1028(9) Uani 1 1 d U B .
F2 F 0.7881(4) 0.4943(2) 0.0831(2) 0.1013(9) Uani 1 1 d U B .
F3 F 0.930(3) 0.636(2) -0.0747(15) 0.077(3) Uani 0.25(2) 1 d PU A 1
F4 F 1.0551(4) 0.7640(3) 0.0215(3) 0.1162(10) Uani 1 1 d U . .
F5 F 0.6406(4) 0.6773(3) -0.0833(2) 0.1105(9) Uani 1 1 d U B .
F6 F 0.817(2) 0.8470(11) -0.0630(8) 0.083(2) Uani 0.60(3) 1 d PU B 1
F3' F 0.8501(15) 0.5881(8) -0.0932(5) 0.0916(18) Uani 0.75(2) 1 d PU A 2
F6' F 0.888(3) 0.8761(12) -0.0289(16) 0.081(3) Uani 0.40(3) 1 d PU B 2
C1 C 0.6497(5) 1.0403(4) 0.1573(4) 0.0662(9) Uani 1 1 d U . .
C2 C 0.7395(4) 0.9834(3) 0.1235(3) 0.0593(8) Uani 1 1 d U . .
H2 H 0.8217 1.0248 0.0903 0.071 Uiso 1 1 calc R . .
C3 C 0.6964(4) 0.8531(3) 0.1437(3) 0.0528(7) Uani 1 1 d U . .
C4 C 0.5708(4) 0.8121(3) 0.1910(3) 0.0596(8) Uani 1 1 d U . .
C5 C 0.7762(4) 0.7701(3) 0.1139(3) 0.0492(7) Uani 1 1 d U B .
C6 C 0.7913(5) 0.7518(4) -0.0057(3) 0.0667(9) Uani 1 1 d U . .
C7 C 0.9000(5) 0.6780(4) 0.0034(3) 0.0666(9) Uani 1 1 d U A .
C8 C 0.8936(5) 0.6189(4) 0.1138(3) 0.0598(8) Uani 1 1 d U . .
C9 C 0.8367(4) 0.6973(3) 0.1809(3) 0.0469(7) Uani 1 1 d U B .
C10 C 0.8551(4) 0.6882(3) 0.3064(3) 0.0451(7) Uani 1 1 d U . .
C11 C 0.9521(4) 0.7933(3) 0.3936(3) 0.0509(7) Uani 1 1 d U B .
C12 C 0.9624(4) 0.7689(3) 0.5072(3) 0.0588(8) Uani 1 1 d U . .
H12 H 1.0265 0.8360 0.5682 0.071 Uiso 1 1 calc R B .
C13 C 0.8816(4) 0.6499(3) 0.5331(3) 0.0530(8) Uani 1 1 d U B .
C14 C 0.7875(4) 0.5504(3) 0.4388(3) 0.0459(7) Uani 1 1 d U . .
C15 C 0.6885(4) 0.4166(3) 0.4509(3) 0.0498(7) Uani 1 1 d U B .
C16 C 0.5307(5) 0.3551(4) 0.3756(4) 0.0706(10) Uani 1 1 d U . .
H16 H 0.4897 0.3976 0.3186 0.085 Uiso 1 1 calc R B .
C17 C 0.4341(5) 0.2323(4) 0.3840(4) 0.0854(12) Uani 1 1 d U B .
H17 H 0.3278 0.1925 0.3339 0.103 Uiso 1 1 calc R . .
C18 C 0.4955(5) 0.1682(4) 0.4672(4) 0.0799(11) Uani 1 1 d U . .
H18 H 0.4305 0.0852 0.4736 0.096 Uiso 1 1 calc R B .
C19 C 0.6511(5) 0.2265(4) 0.5396(4) 0.0725(10) Uani 1 1 d U B .
H19 H 0.6930 0.1825 0.5946 0.087 Uiso 1 1 calc R . .
C20 C 0.7477(4) 0.3506(4) 0.5324(3) 0.0615(9) Uani 1 1 d U . .
H20 H 0.8537 0.3898 0.5830 0.074 Uiso 1 1 calc R B .
C21 C 0.8941(6) 0.6328(4) 0.6590(3) 0.0790(12) Uani 1 1 d U . .
H21A H 0.9751 0.5981 0.6886 0.119 Uiso 1 1 calc R B .
H21B H 0.7899 0.5752 0.6638 0.119 Uiso 1 1 calc R . .
H21C H 0.9254 0.7144 0.7044 0.119 Uiso 1 1 calc R . .
C22 C 1.0431(5) 0.9242(3) 0.3685(4) 0.0710(10) Uani 1 1 d U . .
H22A H 0.9673 0.9632 0.3380 0.107 Uiso 1 1 calc R B .
H22B H 1.0975 0.9170 0.3122 0.107 Uiso 1 1 calc R . .
H22C H 1.1229 0.9761 0.4391 0.107 Uiso 1 1 calc R . .
C23 C 0.4831(5) 0.6826(4) 0.2195(5) 0.0809(12) Uani 1 1 d U . .
H23A H 0.4986 0.6189 0.1748 0.121 Uiso 1 1 calc R . .
H23B H 0.3682 0.6649 0.2007 0.121 Uiso 1 1 calc R . .
H23C H 0.5262 0.6811 0.3011 0.121 Uiso 1 1 calc R . .
C24 C 0.6576(6) 1.1750(4) 0.1486(5) 0.0876(13) Uani 1 1 d U . .
H24A H 0.7400 1.2194 0.1129 0.131 Uiso 1 1 calc R . .
H24B H 0.6847 1.2197 0.2252 0.131 Uiso 1 1 calc R . .
H24C H 0.5531 1.1714 0.1022 0.131 Uiso 1 1 calc R . .

loop_
_atom_site_aniso_label
_atom_site_aniso_U_11
_atom_site_aniso_U_22
_atom_site_aniso_U_33
_atom_site_aniso_U_23
_atom_site_aniso_U_13
_atom_site_aniso_U_12
S1 0.0785(7) 0.0726(7) 0.1137(9) 0.0270(6) 0.0507(6) 0.0438(6)
N1 0.0551(13) 0.0499(14) 0.0385(13) 0.0145(11) 0.0183(10) 0.0240(11)
F1 0.1209(19) 0.166(2) 0.0757(16) 0.0316(16) 0.0376(14) 0.1096(18)
F2 0.176(2) 0.0585(14) 0.0876(17) 0.0155(12) 0.0693(17) 0.0452(15)
F3 0.113(6) 0.103(6) 0.050(5) 0.017(4) 0.050(4) 0.064(4)
F4 0.1021(19) 0.135(2) 0.142(3) 0.066(2) 0.0731(18) 0.0511(17)
F5 0.119(2) 0.156(2) 0.0578(15) 0.0022(15) 0.0045(14) 0.0718(19)
F6 0.129(5) 0.086(4) 0.060(3) 0.043(3) 0.039(3) 0.059(3)
F3' 0.146(5) 0.084(3) 0.055(2) 0.006(2) 0.036(3) 0.052(3)
F6' 0.110(6) 0.077(4) 0.073(5) 0.039(4) 0.057(4) 0.034(4)
C1 0.068(2) 0.061(2) 0.078(2) 0.0225(17) 0.0224(17) 0.0335(17)
C2 0.0640(18) 0.0591(18) 0.068(2) 0.0269(16) 0.0272(15) 0.0324(15)
C3 0.0590(17) 0.0562(17) 0.0549(17) 0.0211(14) 0.0223(14) 0.0309(14)
C4 0.0591(18) 0.0601(18) 0.071(2) 0.0192(16) 0.0277(15) 0.0292(15)
C5 0.0591(16) 0.0538(16) 0.0464(16) 0.0197(13) 0.0249(13) 0.0277(13)
C6 0.088(2) 0.074(2) 0.0516(18) 0.0263(16) 0.0279(16) 0.0413(17)
C7 0.089(2) 0.075(2) 0.056(2) 0.0203(17) 0.0402(17) 0.0410(19)
C8 0.078(2) 0.0671(19) 0.0518(18) 0.0180(15) 0.0274(15) 0.0410(16)
C9 0.0565(15) 0.0488(15) 0.0447(15) 0.0156(12) 0.0243(12) 0.0240(12)
C10 0.0538(15) 0.0494(15) 0.0435(15) 0.0154(12) 0.0211(12) 0.0277(12)
C11 0.0588(17) 0.0496(16) 0.0494(17) 0.0098(13) 0.0178(13) 0.0257(13)
C12 0.071(2) 0.0584(19) 0.0445(18) 0.0000(15) 0.0097(15) 0.0285(16)
C13 0.0628(18) 0.0621(18) 0.0392(16) 0.0103(14) 0.0160(14) 0.0295(15)
C14 0.0495(15) 0.0560(16) 0.0425(16) 0.0163(13) 0.0191(12) 0.0276(13)
C15 0.0553(16) 0.0607(17) 0.0447(16) 0.0201(14) 0.0239(13) 0.0280(14)
C16 0.067(2) 0.069(2) 0.066(2) 0.0284(17) 0.0142(17) 0.0181(17)
C17 0.071(2) 0.072(2) 0.090(3) 0.027(2) 0.010(2) 0.0111(19)
C18 0.080(2) 0.066(2) 0.094(3) 0.033(2) 0.035(2) 0.0202(19)
C19 0.073(2) 0.072(2) 0.084(2) 0.0379(19) 0.0307(19) 0.0332(18)
C20 0.0580(18) 0.0667(19) 0.066(2) 0.0258(16) 0.0212(15) 0.0288(15)
C21 0.110(3) 0.085(3) 0.039(2) 0.0098(18) 0.017(2) 0.038(2)
C22 0.081(2) 0.0479(19) 0.072(2) 0.0075(17) 0.0148(19) 0.0176(18)
C23 0.072(2) 0.069(2) 0.117(3) 0.030(2) 0.048(2) 0.0287(19)
C24 0.096(3) 0.063(2) 0.119(4) 0.026(2) 0.034(3) 0.047(2)

loop_
_atom_type_symbol
_atom_type_description
_atom_type_scat_dispersion_real
_atom_type_scat_dispersion_imag
_atom_type_scat_source
C C 0.0033 0.0016 'International Tables Vol C Tables 4.2.6.8 and 6.1.1.4'
H H 0.0000 0.0000 'International Tables Vol C Tables 4.2.6.8 and 6.1.1.4'
N N 0.0061 0.0033 'International Tables Vol C Tables 4.2.6.8 and 6.1.1.4'
F F 0.0171 0.0103 'International Tables Vol C Tables 4.2.6.8 and 6.1.1.4'
S S 0.1246 0.1234 'International Tables Vol C Tables 4.2.6.8 and 6.1.1.4'

loop_
_geom_angle_atom_site_label_1
_geom_angle_atom_site_label_2
_geom_angle_atom_site_label_3
_geom_angle
C1 S1 C4 93.15(17)
C10 N1 C14 119.2(3)
C2 C1 C24 129.0(4)
C2 C1 S1 110.4(3)
C24 C1 S1 120.6(3)
C1 C2 C3 113.6(3)
C4 C3 C2 112.9(3)
C4 C3 C5 123.2(3)
C2 C3 C5 124.0(3)
C3 C4 C23 130.1(3)
C3 C4 S1 110.0(3)
C23 C4 S1 119.8(3)
C9 C5 C3 128.4(3)
C9 C5 C6 109.8(3)
C3 C5 C6 121.7(3)
F6 C6 F5 94.9(8)
F6 C6 F6' 25.7(5)
F5 C6 F6' 120.5(9)
F6 C6 C5 118.9(5)
F5 C6 C5 110.4(3)
F6' C6 C5 107.5(7)
F6 C6 C7 118.2(6)
F5 C6 C7 107.7(3)
F6' C6 C7 103.9(7)
C5 C6 C7 105.7(3)
F3 C7 F4 80.8(14)
F3 C7 F3' 30.8(10)
F4 C7 F3' 111.6(6)
F3 C7 C6 126.1(8)
F4 C7 C6 107.6(3)
F3' C7 C6 112.5(5)
F3 C7 C8 124.1(9)
F4 C7 C8 107.6(3)
F3' C7 C8 112.7(4)
C6 C7 C8 104.3(3)
F1 C8 F2 105.5(3)
F1 C8 C9 113.0(3)
F2 C8 C9 113.1(3)
F1 C8 C7 112.6(3)
F2 C8 C7 108.1(3)
C9 C8 C7 104.7(3)
C5 C9 C10 129.2(3)
C5 C9 C8 111.3(3)
C10 C9 C8 119.5(3)
N1 C10 C11 123.5(3)
N1 C10 C9 114.1(3)
C11 C10 C9 122.3(3)
C12 C11 C10 115.7(3)
C12 C11 C22 121.3(3)
C10 C11 C22 123.0(3)
C13 C12 C11 122.7(3)
C12 C13 C14 117.1(3)
C12 C13 C21 119.3(3)
C14 C13 C21 123.6(3)
N1 C14 C13 121.8(3)
N1 C14 C15 114.1(3)
C13 C14 C15 124.1(3)
C20 C15 C16 118.5(3)
C20 C15 C14 122.8(3)
C16 C15 C14 118.7(3)
C17 C16 C15 120.9(4)
C16 C17 C18 119.7(4)
C19 C18 C17 119.9(4)
C18 C19 C20 120.5(4)
C15 C20 C19 120.5(3)

loop_
_geom_bond_atom_site_label_1
_geom_bond_atom_site_label_2
_geom_bond_distance
S1 C1 1.714(4)
S1 C4 1.726(4)
N1 C10 1.339(4)
N1 C14 1.346(4)
F1 C8 1.339(4)
F2 C8 1.356(4)
F3 C7 1.178(14)
F4 C7 1.353(5)
F5 C6 1.379(5)
F6 C6 1.286(8)
F3' C7 1.375(7)
F6' C6 1.449(12)
C1 C2 1.349(5)
C1 C24 1.512(5)
C2 C3 1.430(5)
C3 C4 1.360(5)
C3 C5 1.477(4)
C4 C23 1.496(5)
C5 C9 1.339(4)
C5 C6 1.497(5)
C6 C7 1.510(5)
C7 C8 1.515(5)
C8 C9 1.495(5)
C9 C10 1.486(4)
C10 C11 1.397(5)
C11 C12 1.390(5)
C11 C22 1.500(5)
C12 C13 1.374(5)
C13 C14 1.406(5)
C13 C21 1.514(5)
C14 C15 1.492(4)
C15 C20 1.374(5)
C15 C16 1.387(5)
C16 C17 1.374(5)
C17 C18 1.380(6)
C18 C19 1.358(6)
C19 C20 1.382(5)
